data_1554194
loop_
_publ_author_name
'Li, Lan'
'Yin, Qi'
'Li, Hong-Fang'
'Liu, Tian-Fu'
'Cao, Rong'

_publ_section_title
;
 Rational design of phosphonocarboxylate metal--organic frameworks for
 light hydrocarbon separations
;
_journal_issue 8
_journal_name_full 'Materials Chemistry Frontiers'
_journal_page_first 1436
_journal_paper_doi 10.1039/C8QM00029H
_journal_volume 2
_journal_year 2018
_chemical_formula_sum 'C31 H26 Cu3 N O15 P2'
_chemical_formula_weight 905.09
_space_group_IT_number 14
_space_group_name_Hall '-P 2yn'
_space_group_name_H-M_alt 'P 1 21/n 1'
_symmetry_cell_setting monoclinic
_symmetry_space_group_name_H-M 'P 1 21/n 1'
_atom_sites_solution_hydrogens geom
_atom_sites_solution_primary direct
_atom_sites_solution_secondary difmap
_audit_creation_method SHELXL-97
_audit_update_record
;
2016-01-19 deposited with the CCDC.
2018-03-27 downloaded from the CCDC.
;
_cell_angle_alpha 90.00
_cell_angle_beta 102.9910(10)
_cell_angle_gamma 90.00
_cell_formula_units_Z 4
_cell_length_a 12.86130(10)
_cell_length_b 18.9007(2)
_cell_length_c 20.5254(2)
_cell_measurement_reflns_used 17959
_cell_measurement_temperature 173(2)
_cell_measurement_theta_max 76.3640
_cell_measurement_theta_min 3.2270
_cell_volume 4861.77(8)
_computing_cell_refinement
;
CrysAlisPro, Agilent Technologies,
Version 1.171.37.35 (release 13-08-2014 CrysAlis171 .NET)
(compiled Aug 13 2014,18:06:01)
;
_computing_data_collection
;
CrysAlisPro, Agilent Technologies,
Version 1.171.37.35 (release 13-08-2014 CrysAlis171 .NET)
(compiled Aug 13 2014,18:06:01)
;
_computing_data_reduction
;
CrysAlisPro, Agilent Technologies,
Version 1.171.37.35 (release 13-08-2014 CrysAlis171 .NET)
(compiled Aug 13 2014,18:06:01)
;
_computing_structure_refinement 'SHELXL-97 (Sheldrick, 1997)'
_computing_structure_solution 'SHELXS-97 (Sheldrick, 1990)'
_diffrn_ambient_temperature 173(2)
_diffrn_detector_area_resol_mean 10.5594
_diffrn_measured_fraction_theta_full 0.988
_diffrn_measured_fraction_theta_max 0.988
_diffrn_measurement_device_type 'SuperNova, Dual, Cu at zero, Atlas'
_diffrn_measurement_method '\w scans'
_diffrn_radiation_monochromator graphite
_diffrn_radiation_source 'fine-focus sealed tube'
_diffrn_radiation_type CuK\a
_diffrn_radiation_wavelength 1.54184
_diffrn_reflns_av_R_equivalents 0.0334
_diffrn_reflns_av_sigmaI/netI 0.0279
_diffrn_reflns_limit_h_max 16
_diffrn_reflns_limit_h_min -16
_diffrn_reflns_limit_k_max 23
_diffrn_reflns_limit_k_min -22
_diffrn_reflns_limit_l_max 25
_diffrn_reflns_limit_l_min -16
_diffrn_reflns_number 35311
_diffrn_reflns_theta_full 76.63
_diffrn_reflns_theta_max 76.63
_diffrn_reflns_theta_min 3.22
_exptl_absorpt_coefficient_mu 2.609
_exptl_absorpt_correction_T_max 0.9497
_exptl_absorpt_correction_T_min 0.7991
_exptl_absorpt_correction_type multi-scan
_exptl_absorpt_process_details
;
CrysAlisPro, Agilent Technologies,
Version 1.171.37.35 (release 13-08-2014 CrysAlis171 .NET)
(compiled Aug 13 2014,18:06:01)
Empirical absorption correction using spherical harmonics,
 implemented in SCALE3 ABSPACK scaling algorithm.
;
_exptl_crystal_colour blue
_exptl_crystal_density_diffrn 1.237
_exptl_crystal_density_method 'not measured'
_exptl_crystal_description block
_exptl_crystal_F_000 1824
_exptl_crystal_size_max 0.09
_exptl_crystal_size_mid 0.03
_exptl_crystal_size_min 0.02
_platon_squeeze_details
;
;
_refine_diff_density_max 1.021
_refine_diff_density_min -0.775
_refine_diff_density_rms 0.099
_refine_ls_extinction_method none
_refine_ls_goodness_of_fit_ref 1.018
_refine_ls_hydrogen_treatment mixed
_refine_ls_matrix_type full
_refine_ls_number_parameters 436
_refine_ls_number_reflns 10108
_refine_ls_number_restraints 0
_refine_ls_restrained_S_all 1.018
_refine_ls_R_factor_all 0.0506
_refine_ls_R_factor_gt 0.0457
_refine_ls_shift/su_max 0.001
_refine_ls_shift/su_mean 0.000
_refine_ls_structure_factor_coef Fsqd
_refine_ls_weighting_details 'calc w=1/[\s^2^(Fo^2^)+(0.0585P)^2^+14.2345P] where P=(Fo^2^+2Fc^2^)/3'
_refine_ls_weighting_scheme calc
_refine_ls_wR_factor_gt 0.1203
_refine_ls_wR_factor_ref 0.1227
_reflns_number_gt 8917
_reflns_number_total 10108
_reflns_threshold_expression >2sigma(I)
_cod_data_source_file c8qm00029h2.cif
_cod_data_source_block c:FJI-C3
_cod_original_formula_sum 'C31 H26 Cu3 N1 O15 P2'
_cod_database_code 1554194

loop_
_symmetry_equiv_pos_as_xyz
'x, y, z'
'-x+1/2, y+1/2, -z+1/2'
'-x, -y, -z'
'x-1/2, -y-1/2, z-1/2'

loop_
_atom_site_label
_atom_site_type_symbol
_atom_site_fract_x
_atom_site_fract_y
_atom_site_fract_z
_atom_site_U_iso_or_equiv
_atom_site_adp_type
_atom_site_occupancy
_atom_site_symmetry_multiplicity
_atom_site_calc_flag
_atom_site_refinement_flags
Cu1 Cu 0.08531(3) 0.501534(19) -0.267689(17) 0.00587(10) Uani 1 1 d .
Cu2 Cu -0.09077(3) 0.529307(19) -0.228308(17) 0.00575(9) Uani 1 1 d .
Cu3 Cu 0.51168(3) 0.46645(2) 0.253592(18) 0.00934(10) Uani 1 1 d .
P4 P 0.20063(5) 0.94568(3) -0.16151(3) 0.00637(13) Uani 1 1 d .
P5 P 0.30355(5) 0.41402(3) 0.15747(3) 0.00621(13) Uani 1 1 d .
O12 O 0.39901(4) 0.46781(4) 0.30457(3) 0.0195(4) Uani 1 1 d .
H12A H 0.3455 0.4441 0.2838 0.029 Uiso 1 1 d R
H12B H 0.3800 0.5104 0.3089 0.029 Uiso 1 1 d R
O1 O 0.13462(4) 0.59591(4) -0.23494(3) 0.0141(4) Uani 1 1 d R
O2 O -0.02390(4) 0.62282(4) -0.21341(3) 0.0146(4) Uani 1 1 d R
O15 O 0.50751(7) 0.08799(4) 0.20661(5) 0.0163(4) Uani 1 1 d R
O3 O -0.00262(4) 0.49353(4) -0.14189(3) 0.0150(4) Uani 1 1 d R
O11 O 0.61868(5) 0.47517(3) 0.20001(4) 0.0165(4) Uani 1 1 d R
H11A H 0.6156 0.5169 0.1805 0.025 Uiso 1 1 d R
H11B H 0.6096 0.4429 0.1682 0.025 Uiso 1 1 d R
O8 O 0.50920(6) 0.95385(4) 0.14824(4) 0.0151(4) Uani 1 1 d R
O4 O 0.14203(4) 0.46520(4) -0.17761(3) 0.0149(4) Uani 1 1 d R
O14 O 0.36491(7) 0.06839(4) 0.24796(5) 0.0150(4) Uani 1 1 d R
C18 C 0.06881(4) 0.63860(4) -0.21874(3) 0.0095(5) Uani 1 1 d R
C25 C 0.26319(5) 0.93911(3) -0.07342(3) 0.0085(5) Uani 1 1 d R
O7 O 0.35301(6) 0.94685(3) 0.17600(4) 0.0152(4) Uani 1 1 d R
C13 C 0.26946(6) 0.27995(3) 0.20499(4) 0.0117(5) Uani 1 1 d R
H13 H 0.2096 0.3000 0.2182 0.014 Uiso 1 1 calc R
C19 C 0.1018(2) 0.71446(14) -0.20647(13) 0.0097(5) Uani 1 1 d .
C4 C 0.1314(2) 0.42237(14) 0.04927(13) 0.0110(5) Uani 1 1 d .
H4 H 0.0893 0.4114 0.0805 0.013 Uiso 1 1 calc R
C8 C 0.3295(2) 0.32102(14) 0.17098(12) 0.0086(5) Uani 1 1 d .
C11 C 0.3855(2) 0.18029(14) 0.20083(13) 0.0098(5) Uani 1 1 d .
C6 C 0.3040(2) 0.43683(15) 0.02345(14) 0.0125(5) Uani 1 1 d .
H6 H 0.3796 0.4369 0.0374 0.015 Uiso 1 1 calc R
C14 C 0.4217(2) 0.10621(14) 0.21987(12) 0.0094(5) Uani 1 1 d .
C26 C 0.1992(2) 0.93558(15) -0.02602(14) 0.0138(5) Uani 1 1 d .
H26 H 0.1237 0.9354 -0.0403 0.017 Uiso 1 1 calc R
C22 C 0.1600(2) 0.85595(14) -0.18391(13) 0.0091(5) Uani 1 1 d .
C20 C 0.2012(2) 0.73767(14) -0.21514(14) 0.0127(5) Uani 1 1 d .
H20 H 0.2488 0.7053 -0.2286 0.015 Uiso 1 1 calc R
C3 C 0.0823(2) 0.43594(14) -0.01716(13) 0.0110(5) Uani 1 1 d .
H3 H 0.0066 0.4353 -0.0311 0.013 Uiso 1 1 calc R
C5 C 0.2421(2) 0.42483(13) 0.07008(12) 0.0083(5) Uani 1 1 d .
C28 C 0.3581(2) 0.93391(14) 0.06234(13) 0.0098(5) Uani 1 1 d .
C21 C 0.2297(2) 0.80800(15) -0.20396(14) 0.0125(5) Uani 1 1 d .
H21 H 0.2971 0.8238 -0.2099 0.015 Uiso 1 1 calc R
C1 C 0.0908(2) 0.47095(13) -0.13402(12) 0.0090(5) Uani 1 1 d .
C31 C 0.4097(2) 0.94410(13) 0.13485(13) 0.0094(5) Uani 1 1 d .
C30 C 0.3736(2) 0.93539(14) -0.05247(13) 0.0101(5) Uani 1 1 d .
H30 H 0.4167 0.9344 -0.0845 0.012 Uiso 1 1 calc R
C7 C 0.2553(2) 0.44876(15) -0.04358(13) 0.0132(5) Uani 1 1 d .
H7 H 0.2974 0.4557 -0.0756 0.016 Uiso 1 1 calc R
C29 C 0.4208(2) 0.93317(14) 0.01524(13) 0.0104(5) Uani 1 1 d .
H29 H 0.4963 0.9311 0.0295 0.013 Uiso 1 1 calc R
C10 C 0.4447(2) 0.22177(14) 0.16560(13) 0.0110(5) Uani 1 1 d .
H10 H 0.5045 0.2019 0.1522 0.013 Uiso 1 1 calc R
C24 C 0.0322(2) 0.76210(15) -0.18674(15) 0.0159(6) Uani 1 1 d .
H24 H -0.0352 0.7463 -0.1809 0.019 Uiso 1 1 calc R
C9 C 0.4167(2) 0.29149(15) 0.15016(13) 0.0117(5) Uani 1 1 d .
H9 H 0.4562 0.3192 0.1256 0.014 Uiso 1 1 calc R
C2 C 0.1439(2) 0.45037(14) -0.06301(12) 0.0095(5) Uani 1 1 d .
C27 C 0.2467(2) 0.93240(15) 0.04083(13) 0.0126(5) Uani 1 1 d .
H27 H 0.2037 0.9291 0.0728 0.015 Uiso 1 1 calc R
C12 C 0.2969(2) 0.20901(14) 0.21998(14) 0.0118(5) Uani 1 1 d .
H12 H 0.2555 0.1808 0.2429 0.014 Uiso 1 1 calc R
C23 C 0.0608(2) 0.83249(15) -0.17562(15) 0.0154(5) Uani 1 1 d .
H23 H 0.0130 0.8648 -0.1623 0.018 Uiso 1 1 calc R
O6 O 0.27995(14) 0.96970(10) -0.20016(9) 0.0100(4) Uani 1 1 d .
O9 O 0.22925(14) 0.43842(10) 0.19939(9) 0.0090(4) Uani 1 1 d .
O5 O 0.10140(14) 0.99046(10) -0.16801(9) 0.0100(4) Uani 1 1 d .
O10 O 0.41134(14) 0.45034(10) 0.16927(9) 0.0096(4) Uani 1 1 d .
O13 O 0.56506(18) 0.35491(11) 0.29186(11) 0.0212(4) Uani 1 1 d .
N1 N 0.5294(2) 0.25489(15) 0.34590(14) 0.0237(6) Uani 1 1 d .
C15 C 0.5052(3) 0.31866(17) 0.31883(15) 0.0225(6) Uani 1 1 d .
C17 C 0.4551(3) 0.21739(19) 0.37780(18) 0.0309(8) Uani 1 1 d .
H17C H 0.4886 0.2092 0.4250 0.046 Uiso 1 1 calc R
H17B H 0.4363 0.1719 0.3554 0.046 Uiso 1 1 calc R
H17A H 0.3905 0.2459 0.3745 0.046 Uiso 1 1 calc R
C16 C 0.6303(3) 0.22105(18) 0.34603(18) 0.0295(7) Uani 1 1 d .
H16C H 0.6720 0.2511 0.3225 0.044 Uiso 1 1 calc R
H16A H 0.6174 0.1752 0.3235 0.044 Uiso 1 1 calc R
H16B H 0.6700 0.2140 0.3923 0.044 Uiso 1 1 calc R

loop_
_atom_site_aniso_label
_atom_site_aniso_U_11
_atom_site_aniso_U_22
_atom_site_aniso_U_33
_atom_site_aniso_U_23
_atom_site_aniso_U_13
_atom_site_aniso_U_12
Cu1 0.00563(18) 0.00796(19) 0.00364(18) -0.00019(13) 0.00027(13) 0.00016(13)
Cu2 0.00551(18) 0.00747(18) 0.00399(18) -0.00044(13) 0.00046(13) -0.00001(13)
Cu3 0.00692(18) 0.0146(2) 0.00620(19) -0.00108(14) 0.00079(14) -0.00175(14)
P4 0.0058(3) 0.0083(3) 0.0047(3) -0.0005(2) 0.0007(2) -0.0006(2)
P5 0.0063(3) 0.0083(3) 0.0038(3) 0.0003(2) 0.0009(2) 0.0007(2)
O12 0.0120(9) 0.0322(12) 0.0140(10) -0.0067(9) 0.0024(8) -0.0047(8)
O1 0.0111(9) 0.0123(9) 0.0189(10) -0.0043(8) 0.0034(7) -0.0012(7)
O2 0.0124(9) 0.0126(9) 0.0203(10) -0.0044(8) 0.0070(8) -0.0038(7)
O15 0.0163(10) 0.0116(9) 0.0229(11) 0.0060(8) 0.0086(8) 0.0039(7)
O3 0.0128(9) 0.0244(11) 0.0076(9) 0.0034(8) 0.0020(7) 0.0053(8)
O11 0.0130(9) 0.0255(11) 0.0112(9) -0.0051(8) 0.0027(7) -0.0035(8)
O8 0.0111(9) 0.0247(11) 0.0089(9) -0.0031(8) 0.0011(7) -0.0024(8)
O4 0.0149(9) 0.0247(11) 0.0055(9) 0.0039(7) 0.0031(7) 0.0055(8)
O14 0.0133(9) 0.0133(9) 0.0196(10) 0.0043(8) 0.0064(8) 0.0014(7)
C18 0.0108(12) 0.0108(12) 0.0063(11) -0.0011(9) 0.0006(9) -0.0005(9)
C25 0.0078(11) 0.0073(11) 0.0098(12) -0.0011(9) 0.0009(9) -0.0012(9)
O7 0.0110(9) 0.0235(11) 0.0106(9) -0.0015(8) 0.0016(7) -0.0035(8)
C13 0.0088(12) 0.0137(13) 0.0130(13) 0.0002(10) 0.0036(10) 0.0006(10)
C19 0.0106(12) 0.0117(12) 0.0061(11) -0.0021(9) 0.0005(9) -0.0017(10)
C4 0.0098(12) 0.0130(12) 0.0108(13) -0.0001(10) 0.0038(9) -0.0003(9)
C8 0.0089(11) 0.0110(12) 0.0054(11) 0.0006(9) 0.0003(9) 0.0011(9)
C11 0.0113(12) 0.0105(12) 0.0065(12) 0.0014(9) -0.0001(9) 0.0009(9)
C6 0.0071(11) 0.0187(13) 0.0111(13) 0.0018(10) 0.0009(9) 0.0027(10)
C14 0.0097(12) 0.0106(12) 0.0064(11) -0.0017(9) -0.0011(9) 0.0000(9)
C26 0.0080(12) 0.0191(14) 0.0136(13) -0.0020(10) 0.0006(10) -0.0005(10)
C22 0.0077(11) 0.0105(12) 0.0088(12) -0.0013(9) 0.0011(9) -0.0018(9)
C20 0.0117(12) 0.0117(13) 0.0155(13) -0.0016(10) 0.0050(10) 0.0003(10)
C3 0.0090(12) 0.0153(12) 0.0075(12) -0.0015(10) -0.0006(9) 0.0006(10)
C5 0.0106(12) 0.0082(11) 0.0054(11) 0.0002(9) 0.0003(9) 0.0002(9)
C28 0.0105(12) 0.0099(12) 0.0084(12) 0.0004(9) 0.0006(9) 0.0005(9)
C21 0.0102(12) 0.0140(13) 0.0141(13) -0.0021(10) 0.0043(10) -0.0012(10)
C1 0.0111(12) 0.0097(12) 0.0046(11) 0.0000(9) -0.0017(9) 0.0002(9)
C31 0.0113(12) 0.0082(11) 0.0077(12) 0.0004(9) -0.0001(9) -0.0004(9)
C30 0.0093(12) 0.0121(12) 0.0089(12) -0.0008(9) 0.0024(9) 0.0010(9)
C7 0.0139(13) 0.0209(14) 0.0055(12) 0.0027(10) 0.0035(10) 0.0024(10)
C29 0.0082(12) 0.0142(12) 0.0089(12) -0.0017(10) 0.0021(9) -0.0006(9)
C10 0.0105(12) 0.0132(12) 0.0102(12) 0.0000(10) 0.0043(9) 0.0020(10)
C24 0.0113(12) 0.0142(13) 0.0238(15) -0.0051(11) 0.0075(11) -0.0037(10)
C9 0.0127(12) 0.0146(13) 0.0095(12) 0.0018(10) 0.0059(10) 0.0001(10)
C2 0.0131(12) 0.0110(12) 0.0035(11) -0.0004(9) 0.0003(9) 0.0009(9)
C27 0.0110(12) 0.0193(13) 0.0086(12) -0.0008(10) 0.0047(10) -0.0009(10)
C12 0.0108(12) 0.0123(12) 0.0128(13) 0.0017(10) 0.0038(10) -0.0004(10)
C23 0.0129(13) 0.0137(13) 0.0207(14) -0.0056(11) 0.0064(11) -0.0008(10)
O6 0.0078(8) 0.0149(9) 0.0076(9) 0.0006(7) 0.0025(7) -0.0015(7)
O9 0.0074(8) 0.0137(9) 0.0061(8) -0.0008(7) 0.0022(6) 0.0019(7)
O5 0.0081(8) 0.0119(9) 0.0100(9) 0.0014(7) 0.0022(7) 0.0013(7)
O10 0.0079(8) 0.0133(9) 0.0075(9) -0.0001(7) 0.0014(7) -0.0004(7)
O13 0.0264(11) 0.0180(10) 0.0170(10) 0.0014(8) 0.0000(8) -0.0030(9)
N1 0.0308(15) 0.0200(13) 0.0189(13) 0.0013(10) 0.0025(11) -0.0046(11)
C15 0.0292(16) 0.0222(15) 0.0130(14) 0.0025(11) -0.0017(12) -0.0070(13)
C17 0.039(2) 0.0268(17) 0.0255(18) 0.0066(14) 0.0054(15) -0.0067(15)
C16 0.039(2) 0.0201(16) 0.0289(18) 0.0019(13) 0.0070(15) -0.0002(14)

loop_
_atom_type_symbol
_atom_type_description
_atom_type_scat_dispersion_real
_atom_type_scat_dispersion_imag
_atom_type_scat_source
C C 0.0181 0.0091 'International Tables Vol C Tables 4.2.6.8 and 6.1.1.4'
H H 0.0000 0.0000 'International Tables Vol C Tables 4.2.6.8 and 6.1.1.4'
Cu Cu -1.9646 0.5888 'International Tables Vol C Tables 4.2.6.8 and 6.1.1.4'
N N 0.0311 0.0180 'International Tables Vol C Tables 4.2.6.8 and 6.1.1.4'
O O 0.0492 0.0322 'International Tables Vol C Tables 4.2.6.8 and 6.1.1.4'
P P 0.2955 0.4335 'International Tables Vol C Tables 4.2.6.8 and 6.1.1.4'

loop_
_geom_angle_atom_site_label_1
_geom_angle_atom_site_label_2
_geom_angle_atom_site_label_3
_geom_angle
_geom_angle_site_symmetry_1
_geom_angle_site_symmetry_3
O4 Cu1 O1 88.4 . .
O4 Cu1 O8 170.1 . 4_575
O1 Cu1 O8 88.3 . 4_575
O4 Cu1 O15 90.6 . 4_565
O1 Cu1 O15 167.4 . 4_565
O8 Cu1 O15 90.6 4_575 4_565
O4 Cu1 O6 92.18(5) . 2_544
O1 Cu1 O6 98.27(6) . 2_544
O8 Cu1 O6 97.55(5) 4_575 2_544
O15 Cu1 O6 94.34(6) 4_565 2_544
O4 Cu1 Cu2 86.75(2) . .
O1 Cu1 Cu2 86.99(2) . .
O8 Cu1 Cu2 83.74(2) 4_575 .
O15 Cu1 Cu2 80.40(2) 4_565 .
O6 Cu1 Cu2 174.62(6) 2_544 .
O2 Cu2 O14 168.8 . 4_565
O2 Cu2 O7 90.0 . 4_575
O14 Cu2 O7 87.0 4_565 4_575
O2 Cu2 O3 91.4 . .
O14 Cu2 O3 88.7 4_565 .
O7 Cu2 O3 164.4 4_575 .
O2 Cu2 O9 93.70(6) . 3_565
O14 Cu2 O9 97.28(6) 4_565 3_565
O7 Cu2 O9 94.05(5) 4_575 3_565
O3 Cu2 O9 101.33(5) . 3_565
O2 Cu2 Cu1 81.35(2) . .
O14 Cu2 Cu1 87.59(2) 4_565 .
O7 Cu2 Cu1 83.58(2) 4_575 .
O3 Cu2 Cu1 81.31(2) . .
O9 Cu2 Cu1 174.49(5) 3_565 .
O10 Cu3 O5 164.13(8) . 4_676
O10 Cu3 O11 85.54(6) . .
O5 Cu3 O11 93.95(6) 4_676 .
O10 Cu3 O12 93.14(6) . .
O5 Cu3 O12 85.71(6) 4_676 .
O11 Cu3 O12 173.98(5) . .
O10 Cu3 O13 104.41(8) . .
O5 Cu3 O13 91.45(8) 4_676 .
O11 Cu3 O13 94.34(6) . .
O12 Cu3 O13 91.68(6) . .
O6 P4 O5 116.47(11) . .
O6 P4 C22 110.07(11) . .
O5 P4 C22 108.26(11) . .
O6 P4 C25 110.32(8) . .
O5 P4 C25 107.66(8) . .
C22 P4 C25 103.20(9) . .
O9 P5 O10 116.62(11) . .
O9 P5 C8 109.45(11) . .
O10 P5 C8 106.64(11) . .
O9 P5 C5 110.10(11) . .
O10 P5 C5 106.76(11) . .
C8 P5 C5 106.79(12) . .
C18 O1 Cu1 119.1 . .
C18 O2 Cu2 126.3 . .
C14 O15 Cu1 126.86(13) . 4_666
C1 O3 Cu2 124.57(12) . .
C31 O8 Cu1 122.22(12) . 4_676
C1 O4 Cu1 120.71(12) . .
C14 O14 Cu2 119.01(13) . 4_666
O2 C18 O1 125.1 . .
O2 C18 C19 116.72(10) . .
O1 C18 C19 118.21(10) . .
C30 C25 C26 119.88(16) . .
C30 C25 P4 120.41(12) . .
C26 C25 P4 119.68(12) . .
C31 O7 Cu2 123.13(13) . 4_676
C8 C13 C12 120.25(16) . .
C24 C19 C20 120.0(2) . .
C24 C19 C18 119.4(2) . .
C20 C19 C18 120.6(2) . .
C3 C4 C5 120.1(2) . .
C13 C8 C9 120.2(2) . .
C13 C8 P5 121.25(17) . .
C9 C8 P5 118.4(2) . .
C12 C11 C10 120.0(2) . .
C12 C11 C14 121.0(2) . .
C10 C11 C14 118.9(2) . .
C5 C6 C7 120.3(2) . .
O15 C14 O14 125.5(2) . .
O15 C14 C11 116.2(2) . .
O14 C14 C11 118.3(2) . .
C27 C26 C25 119.7(2) . .
C23 C22 C21 119.6(2) . .
C23 C22 P4 119.2(2) . .
C21 C22 P4 121.0(2) . .
C21 C20 C19 119.7(2) . .
C2 C3 C4 119.9(2) . .
C4 C5 C6 119.8(2) . .
C4 C5 P5 119.4(2) . .
C6 C5 P5 120.74(19) . .
C29 C28 C27 119.5(2) . .
C29 C28 C31 119.7(2) . .
C27 C28 C31 120.5(2) . .
C20 C21 C22 120.4(2) . .
O4 C1 O3 126.3(2) . .
O4 C1 C2 118.6(2) . .
O3 C1 C2 115.1(2) . .
O7 C31 O8 124.8(2) . .
O7 C31 C28 119.2(2) . .
O8 C31 C28 115.8(2) . .
C29 C30 C25 119.9(2) . .
C2 C7 C6 119.2(2) . .
C30 C29 C28 120.3(2) . .
C9 C10 C11 120.5(2) . .
C23 C24 C19 120.3(3) . .
C10 C9 C8 119.6(2) . .
C3 C2 C7 120.5(2) . .
C3 C2 C1 120.0(2) . .
C7 C2 C1 119.4(2) . .
C26 C27 C28 120.5(2) . .
C11 C12 C13 119.4(2) . .
C24 C23 C22 120.1(3) . .
P4 O6 Cu1 166.66(12) . 2_554
P5 O9 Cu2 161.57(12) . 3_565
P4 O5 Cu3 129.96(12) . 4_575
P5 O10 Cu3 127.98(11) . .
C15 O13 Cu3 119.2(2) . .
C15 N1 C16 121.7(3) . .
C15 N1 C17 120.7(3) . .
C16 N1 C17 117.6(3) . .
O13 C15 N1 124.8(3) . .

loop_
_geom_bond_atom_site_label_1
_geom_bond_atom_site_label_2
_geom_bond_distance
_geom_bond_site_symmetry_2
Cu1 O4 1.9535 .
Cu1 O1 1.9606 .
Cu1 O8 1.9717 4_575
Cu1 O15 1.9761 4_565
Cu1 O6 2.0772(18) 2_544
Cu1 Cu2 2.6230(5) .
Cu2 O2 1.9592 .
Cu2 O14 1.9615 4_565
Cu2 O7 1.9863 4_575
Cu2 O3 1.9962 .
Cu2 O9 2.0909(18) 3_565
Cu3 O10 1.9364(18) .
Cu3 O5 1.9362(18) 4_676
Cu3 O11 1.9522 .
Cu3 O12 1.9691(7) .
Cu3 O13 2.300(2) .
P4 O6 1.4967(19) .
P4 O5 1.5121(18) .
P4 C22 1.804(3) .
P4 C25 1.8105 .
P5 O9 1.4952(18) .
P5 O10 1.5168(18) .
P5 C8 1.799(3) .
P5 C5 1.802(3) .
O1 C18 1.2667 .
O2 C18 1.2575 .
O15 C14 1.243(3) .
O15 Cu1 1.9762 4_666
O3 C1 1.251(3) .
O8 C31 1.261(3) .
O8 Cu1 1.9717 4_676
O4 C1 1.229(3) .
O14 C14 1.251(3) .
O14 Cu2 1.9615 4_666
C18 C19 1.500(3) .
C25 C30 1.390(3) .
C25 C26 1.410(3) .
O7 C31 1.234(3) .
O7 Cu2 1.9863 4_676
C13 C8 1.389(3) .
C13 C12 1.403(3) .
C19 C24 1.392(4) .
C19 C20 1.401(4) .
C4 C3 1.392(4) .
C4 C5 1.392(4) .
C8 C9 1.402(4) .
C11 C12 1.396(4) .
C11 C10 1.402(4) .
C11 C14 1.500(4) .
C6 C5 1.395(4) .
C6 C7 1.396(4) .
C26 C27 1.372(4) .
C22 C23 1.396(4) .
C22 C21 1.401(4) .
C20 C21 1.384(4) .
C3 C2 1.387(4) .
C28 C29 1.391(4) .
C28 C27 1.401(4) .
C28 C31 1.499(3) .
C1 C2 1.515(3) .
C30 C29 1.386(4) .
C7 C2 1.399(4) .
C10 C9 1.384(4) .
C24 C23 1.386(4) .
O6 Cu1 2.0772(18) 2_554
O9 Cu2 2.0908(18) 3_565
O5 Cu3 1.9362(18) 4_575
O13 C15 1.249(4) .
N1 C15 1.334(4) .
N1 C16 1.446(5) .
N1 C17 1.458(4) .

loop_
_platon_squeeze_void_nr
_platon_squeeze_void_average_x
_platon_squeeze_void_average_y
_platon_squeeze_void_average_z
_platon_squeeze_void_volume
_platon_squeeze_void_count_electrons
_platon_squeeze_void_content
1 -0.026 0.001 1.000 959 342 ' '
2 -0.204 0.499 0.500 959 343 ' '
